data_7060034
loop_
_publ_author_name
'Ayd\?iner, Burcu'
'\,Sahin, \"Omer'
'\,Cakmaz, Deniz'
'Kaplan, G\"okhan'
'Kaya, Kerem'
'\"Ozdemir, \"Umm\"uhan \"Ozmen'
'Sefero\(glu, Nurg\"ul'
'Sefero\(glu, Zeynel'

_publ_section_title
;
 A highly sensitive and selective fluorescent turn-on chemosensor bearing
 a 7-diethylaminocoumarin moiety for the detection of cyanide in organic
 and aqueous solutions
;
_journal_issue 44
_journal_name_full 'New Journal of Chemistry'
_journal_page_first 19155
_journal_page_last 19165
_journal_paper_doi 10.1039/D0NJ03003A
_journal_volume 44
_journal_year 2020
_chemical_formula_moiety 'C24 H23 N3 O4 S'
_chemical_formula_sum 'C24 H23 N3 O4 S'
_chemical_formula_weight 449.51
_space_group_crystal_system triclinic
_space_group_IT_number 2
_space_group_name_Hall '-P 1'
_space_group_name_H-M_alt 'P -1'
_atom_sites_solution_hydrogens geom
_audit_creation_date 2020-09-18
_audit_creation_method
;
Olex2 1.3-dev
(compiled 2020.09.11 svn.rc89507dd for OlexSys, GUI svn.r5830)
;
_audit_update_record
;
2020-10-01 deposited with the CCDC.	2020-10-02 downloaded from the CCDC.
;
_cell_angle_alpha 98.318(3)
_cell_angle_beta 91.468(3)
_cell_angle_gamma 105.343(3)
_cell_formula_units_Z 2
_cell_length_a 8.0871(5)
_cell_length_b 8.3785(5)
_cell_length_c 16.9875(10)
_cell_measurement_reflns_used 24
_cell_measurement_temperature 305(2)
_cell_measurement_theta_max 25
_cell_measurement_theta_min 2.43
_cell_volume 1095.87(12)
_computing_cell_refinement 'Bruker SAINT'
_computing_data_collection 'Bruker APEX2 V2014.11-0'
_computing_data_reduction 'Bruker SAINT'
_computing_molecular_graphics 'Olex2 1.3-dev (Dolomanov et al., 2009)'
_computing_publication_material 'Olex2 1.3-dev (Dolomanov et al., 2009)'
_computing_structure_refinement 'SHELXL 2018/3 (Sheldrick, 2015)'
_computing_structure_solution 'SHELXS-97 (Sheldrick 2008)'
_diffrn_ambient_temperature 305.2
_diffrn_measured_fraction_theta_full 1.000
_diffrn_measured_fraction_theta_max 0.999
_diffrn_measurement_device_type Bruker_D8_Venture
_diffrn_measurement_method '\w and phi scans'
_diffrn_radiation_type MoK\a
_diffrn_radiation_wavelength 0.71073
_diffrn_reflns_av_R_equivalents 0.0350
_diffrn_reflns_av_unetI/netI 0.0174
_diffrn_reflns_Laue_measured_fraction_full 1.000
_diffrn_reflns_Laue_measured_fraction_max 0.999
_diffrn_reflns_limit_h_max 10
_diffrn_reflns_limit_h_min -10
_diffrn_reflns_limit_k_max 10
_diffrn_reflns_limit_k_min -10
_diffrn_reflns_limit_l_max 21
_diffrn_reflns_limit_l_min -21
_diffrn_reflns_number 44296
_diffrn_reflns_point_group_measured_fraction_full 1.000
_diffrn_reflns_point_group_measured_fraction_max 0.999
_diffrn_reflns_theta_full 25.242
_diffrn_reflns_theta_max 26.999
_diffrn_reflns_theta_min 2.429
_exptl_absorpt_coefficient_mu 0.185
_exptl_absorpt_correction_type multi-scan
_exptl_absorpt_process_details SADABS
_exptl_crystal_colour dark_yellow
_exptl_crystal_density_diffrn 1.362
_exptl_crystal_description square
_exptl_crystal_F_000 472
_exptl_crystal_size_max 0.2
_exptl_crystal_size_mid 0.03
_exptl_crystal_size_min 0.02
_exptl_transmission_factor_max 0.972
_exptl_transmission_factor_min 0.880
_refine_diff_density_max 0.207
_refine_diff_density_min -0.273
_refine_diff_density_rms 0.046
_refine_ls_extinction_method none
_refine_ls_goodness_of_fit_ref 1.036
_refine_ls_hydrogen_treatment constr
_refine_ls_matrix_type full
_refine_ls_number_parameters 313
_refine_ls_number_reflns 4799
_refine_ls_number_restraints 3
_refine_ls_restrained_S_all 1.036
_refine_ls_R_factor_all 0.0548
_refine_ls_R_factor_gt 0.0391
_refine_ls_shift/su_max 0.001
_refine_ls_shift/su_mean 0.000
_refine_ls_structure_factor_coef Fsqd
_refine_ls_weighting_details 'w=1/[\s^2^(Fo^2^)+(0.0529P)^2^+0.2367P] where P=(Fo^2^+2Fc^2^)/3'
_refine_ls_weighting_scheme calc
_refine_ls_wR_factor_gt 0.0969
_refine_ls_wR_factor_ref 0.1079
_reflns_Friedel_coverage 0.000
_reflns_number_gt 3763
_reflns_number_total 4799
_reflns_threshold_expression 'I > 2\s(I)'
_cod_data_source_file d0nj03003a2.cif
_cod_data_source_block nn4meo_a
_cod_depositor_comments
;
The following automatic conversions were performed:

data item '_exptl_absorpt_correction_type' value 'Multi_Scan' was
changed to 'multi-scan' in accordance with the
/home/data/users/saulius/crontab/automatic-downloads/rss-feeds/RSC/lib/dictionaries/cif_core.dic
dictionary named 'cif_core.dic' version 2.4.2 last updated on
2011-04-26.

Automatic conversion script
Id: cif_fix_values 7556 2019-12-06 15:28:31Z antanas 

 Adding full bibliography for 7060034--7060036.cif.
;
_cod_database_code 7060034
_shelx_shelxl_version_number 2018/3
_shelx_space_group_comment
;
The symmetry employed for this shelxl refinement is uniquely defined
by the following loop, which should always be used as a source of
symmetry information in preference to the above space-group names.
They are only intended as comments.
;
_olex2_refinement_description
;
1. Fixed Uiso
 At 1.2 times of:
  All C(H) groups, All C(H,H) groups
 At 1.5 times of:
  All C(H,H,H) groups, All O(H) groups
2. Restrained distances
 N1-C23 \\sim N1-C23A
 with sigma of 0.02
 N1-C24 \\sim N1-C24A
 with sigma of 0.04
 C23-C24 \\sim C23A-C24A
 with sigma of 0.02
3. Others
 Sof(C23A)=Sof(H23C)=Sof(H23D)=Sof(C24A)=Sof(H24D)=Sof(H24E)=Sof(H24F)=1-FVAR(1)
 Sof(C23)=Sof(H23A)=Sof(H23B)=Sof(C24)=Sof(H24A)=Sof(H24B)=Sof(H24C)=FVAR(1)
4.a Secondary CH2 refined with riding coordinates:
 C21(H21A,H21B), C23(H23A,H23B), C23A(H23C,H23D)
4.b Aromatic/amide H refined with riding coordinates:
 C14(H14), C19(H19), C17(H17), C18(H18), C8(H8), C10(H10), C7(H7), C4(H4),
 C2(H2A)
4.c Idealised Me refined as rotating group:
 C22(H22A,H22B,H22C), C1(H1A,H1B,H1C), C24(H24A,H24B,H24C), C24A(H24D,H24E,H24F)
4.d Idealised tetrahedral OH refined as rotating group:
 O2(H2)
;
_olex2_submission_special_instructions 'No special instructions were received'

loop_
_space_group_symop_operation_xyz
'x, y, z'
'-x, -y, -z'

loop_
_atom_site_label
_atom_site_type_symbol
_atom_site_fract_x
_atom_site_fract_y
_atom_site_fract_z
_atom_site_U_iso_or_equiv
_atom_site_adp_type
_atom_site_occupancy
_atom_site_site_symmetry_order
_atom_site_calc_flag
_atom_site_refinement_flags_posn
_atom_site_refinement_flags_adp
_atom_site_refinement_flags_occupancy
_atom_site_disorder_assembly
_atom_site_disorder_group
S S 0.62363(5) 0.79470(5) 0.32024(3) 0.05708(14) Uani 1 1 d . . . . .
O4 O 0.22907(12) 0.63073(11) 0.60960(6) 0.0431(2) Uani 1 1 d . . . . .
O3 O 0.43344(16) 0.82585(12) 0.57043(7) 0.0603(3) Uani 1 1 d . . . . .
N3 N 0.58091(16) 0.49822(17) 0.22599(8) 0.0512(3) Uani 1 1 d . . . . .
N2 N 0.44162(15) 0.51106(15) 0.34916(7) 0.0439(3) Uani 1 1 d . . . . .
O2 O 0.6537(2) 0.46667(17) 0.07542(8) 0.0800(4) Uani 1 1 d . . . . .
H2 H 0.626216 0.511333 0.117367 0.120 Uiso 1 1 calc R U . . .
C15 C 0.10737(16) 0.36293(15) 0.52940(8) 0.0353(3) Uani 1 1 d . . . . .
N1 N -0.14683(19) 0.20882(17) 0.72943(8) 0.0594(4) Uani 1 1 d D . . . .
C12 C 0.32543(16) 0.57406(16) 0.47740(8) 0.0380(3) Uani 1 1 d . . . . .
C16 C 0.12151(17) 0.47087(15) 0.60114(8) 0.0368(3) Uani 1 1 d . . . . .
O1 O 0.7745(2) -0.02477(18) -0.04104(8) 0.0845(4) Uani 1 1 d . . . . .
C14 C 0.21254(17) 0.41976(16) 0.46823(8) 0.0377(3) Uani 1 1 d . . . . .
H14 H 0.203885 0.348683 0.419987 0.045 Uiso 1 1 calc R U . . .
C13 C 0.33813(18) 0.68673(16) 0.55215(8) 0.0421(3) Uani 1 1 d . . . . .
C19 C 0.03422(18) 0.42616(17) 0.66626(8) 0.0420(3) Uani 1 1 d . . . . .
H19 H 0.045618 0.503912 0.712438 0.050 Uiso 1 1 calc R U . . .
C17 C -0.01102(17) 0.20504(16) 0.52480(8) 0.0394(3) Uani 1 1 d . . . . .
H17 H -0.030554 0.131809 0.476752 0.047 Uiso 1 1 calc R U . . .
C11 C 0.43373(17) 0.63018(17) 0.41336(9) 0.0412(3) Uani 1 1 d . . . . .
C20 C -0.07257(18) 0.26246(18) 0.66302(8) 0.0422(3) Uani 1 1 d . . . . .
C6 C 0.63365(18) 0.2502(2) 0.15622(9) 0.0480(3) Uani 1 1 d . . . . .
C18 C -0.09846(18) 0.15559(16) 0.58874(8) 0.0411(3) Uani 1 1 d . . . . .
H18 H -0.176177 0.050041 0.583318 0.049 Uiso 1 1 calc R U . . .
C9 C 0.53813(18) 0.58079(19) 0.29675(9) 0.0468(3) Uani 1 1 d . . . . .
C8 C 0.58526(18) 0.3452(2) 0.22408(9) 0.0480(4) Uani 1 1 d . . . . .
H8 H 0.555612 0.294395 0.268806 0.058 Uiso 1 1 calc R U . . .
C10 C 0.52602(19) 0.78922(19) 0.40778(10) 0.0501(4) Uani 1 1 d . . . . .
H10 H 0.534530 0.882137 0.446519 0.060 Uiso 1 1 calc R U . . .
C7 C 0.6528(2) 0.0909(2) 0.15977(10) 0.0569(4) Uani 1 1 d . . . . .
H7 H 0.632441 0.047999 0.207209 0.068 Uiso 1 1 calc R U . . .
C4 C 0.6999(2) -0.0055(2) 0.09700(11) 0.0619(4) Uani 1 1 d . . . . .
H4 H 0.712439 -0.110998 0.101729 0.074 Uiso 1 1 calc R U . . .
C5 C 0.6670(2) 0.3127(2) 0.08370(10) 0.0560(4) Uani 1 1 d . . . . .
C21 C -0.2369(2) 0.0336(2) 0.72958(10) 0.0610(4) Uani 1 1 d . . . . .
H21A H -0.310420 -0.008238 0.680907 0.073 Uiso 1 1 calc R U . . .
H21B H -0.309926 0.026203 0.774055 0.073 Uiso 1 1 calc R U . . .
C3 C 0.7288(2) 0.0583(2) 0.02580(10) 0.0615(4) Uani 1 1 d . . . . .
C2 C 0.7124(3) 0.2161(2) 0.02029(10) 0.0681(5) Uani 1 1 d . . . . .
H2A H 0.732708 0.257713 -0.027450 0.082 Uiso 1 1 calc R U . . .
C22 C -0.1183(3) -0.0768(3) 0.73578(13) 0.0790(6) Uani 1 1 d . . . . .
H22A H -0.046527 -0.071498 0.691562 0.119 Uiso 1 1 calc R U . . .
H22B H -0.185227 -0.190319 0.734994 0.119 Uiso 1 1 calc R U . . .
H22C H -0.047754 -0.038716 0.784743 0.119 Uiso 1 1 calc R U . . .
C23 C -0.0771(4) 0.3043(3) 0.80936(15) 0.0544(8) Uani 0.765(6) 1 d D . P A 1
H23A H 0.042987 0.362956 0.807114 0.065 Uiso 0.765(6) 1 calc R U P A 1
H23B H -0.084697 0.227497 0.847561 0.065 Uiso 0.765(6) 1 calc R U P A 1
C1 C 0.7935(3) -0.1882(3) -0.03985(15) 0.0929(7) Uani 1 1 d . . . . .
H1A H 0.881343 -0.183336 0.000232 0.139 Uiso 1 1 calc R U . . .
H1B H 0.825357 -0.231122 -0.091036 0.139 Uiso 1 1 calc R U . . .
H1C H 0.686738 -0.260562 -0.027954 0.139 Uiso 1 1 calc R U . . .
C24 C -0.1770(4) 0.4285(4) 0.8358(2) 0.0809(10) Uani 0.765(6) 1 d D . P A 1
H24A H -0.168589 0.504835 0.798104 0.121 Uiso 0.765(6) 1 calc R U P A 1
H24B H -0.130722 0.489905 0.887318 0.121 Uiso 0.765(6) 1 calc R U P A 1
H24C H -0.295416 0.369968 0.838859 0.121 Uiso 0.765(6) 1 calc R U P A 1
C23A C -0.1768(10) 0.3395(12) 0.7967(5) 0.053(3) Uani 0.235(6) 1 d D . P A 2
H23C H -0.176128 0.443145 0.777373 0.064 Uiso 0.235(6) 1 calc R U P A 2
H23D H -0.285250 0.297982 0.819817 0.064 Uiso 0.235(6) 1 calc R U P A 2
C24A C -0.0264(11) 0.3649(14) 0.8566(6) 0.081(4) Uani 0.235(6) 1 d D . P A 2
H24D H 0.079225 0.402180 0.831677 0.122 Uiso 0.235(6) 1 calc R U P A 2
H24E H -0.030502 0.261012 0.874991 0.122 Uiso 0.235(6) 1 calc R U P A 2
H24F H -0.032756 0.447713 0.900940 0.122 Uiso 0.235(6) 1 calc R U P A 2

loop_
_atom_site_aniso_label
_atom_site_aniso_U_11
_atom_site_aniso_U_22
_atom_site_aniso_U_33
_atom_site_aniso_U_23
_atom_site_aniso_U_13
_atom_site_aniso_U_12
S 0.0545(2) 0.0503(2) 0.0725(3) 0.0311(2) 0.01846(19) 0.01187(17)
O4 0.0519(6) 0.0329(5) 0.0405(5) 0.0047(4) 0.0012(4) 0.0055(4)
O3 0.0738(8) 0.0362(5) 0.0590(7) 0.0080(5) -0.0015(6) -0.0051(5)
N3 0.0458(7) 0.0617(8) 0.0488(7) 0.0210(6) 0.0103(5) 0.0121(6)
N2 0.0407(6) 0.0458(6) 0.0474(7) 0.0164(5) 0.0079(5) 0.0104(5)
O2 0.1162(11) 0.0776(9) 0.0602(8) 0.0353(7) 0.0282(8) 0.0352(8)
C15 0.0387(7) 0.0317(6) 0.0387(7) 0.0079(5) 0.0048(5) 0.0137(5)
N1 0.0705(9) 0.0557(8) 0.0427(7) 0.0082(6) 0.0157(6) -0.0006(7)
C12 0.0381(7) 0.0347(6) 0.0455(8) 0.0131(6) 0.0036(6) 0.0133(5)
C16 0.0389(7) 0.0322(6) 0.0405(7) 0.0072(5) -0.0008(5) 0.0110(5)
O1 0.1028(11) 0.0898(10) 0.0603(8) 0.0040(7) 0.0230(7) 0.0278(9)
C14 0.0416(7) 0.0334(6) 0.0410(7) 0.0071(5) 0.0051(6) 0.0141(5)
C13 0.0473(8) 0.0338(7) 0.0460(8) 0.0117(6) -0.0014(6) 0.0096(6)
C19 0.0463(8) 0.0417(7) 0.0367(7) 0.0028(6) 0.0027(6) 0.0115(6)
C17 0.0456(7) 0.0319(6) 0.0407(7) 0.0023(5) 0.0044(6) 0.0124(5)
C11 0.0369(7) 0.0399(7) 0.0511(8) 0.0170(6) 0.0033(6) 0.0126(6)
C20 0.0411(7) 0.0453(7) 0.0406(7) 0.0094(6) 0.0060(6) 0.0107(6)
C6 0.0408(7) 0.0606(9) 0.0405(8) 0.0169(7) 0.0036(6) 0.0055(6)
C18 0.0418(7) 0.0349(7) 0.0453(8) 0.0077(6) 0.0055(6) 0.0073(5)
C9 0.0403(7) 0.0533(8) 0.0518(9) 0.0224(7) 0.0066(6) 0.0134(6)
C8 0.0405(7) 0.0617(9) 0.0409(8) 0.0184(7) 0.0035(6) 0.0068(7)
C10 0.0494(8) 0.0421(8) 0.0634(10) 0.0194(7) 0.0108(7) 0.0137(6)
C7 0.0601(10) 0.0652(10) 0.0466(9) 0.0203(8) 0.0076(7) 0.0127(8)
C4 0.0628(10) 0.0631(10) 0.0603(10) 0.0143(8) 0.0073(8) 0.0154(8)
C5 0.0580(9) 0.0644(10) 0.0474(9) 0.0219(8) 0.0100(7) 0.0122(8)
C21 0.0596(10) 0.0626(10) 0.0500(9) 0.0162(8) 0.0117(7) -0.0072(8)
C3 0.0559(10) 0.0747(11) 0.0485(9) 0.0057(8) 0.0093(7) 0.0101(8)
C2 0.0807(12) 0.0819(13) 0.0445(9) 0.0226(9) 0.0175(8) 0.0187(10)
C22 0.0909(15) 0.0671(12) 0.0749(13) 0.0226(10) -0.0012(11) 0.0087(10)
C23 0.0604(17) 0.0609(15) 0.0419(16) 0.0136(11) 0.0064(13) 0.0131(12)
C1 0.0988(17) 0.0875(16) 0.0884(16) -0.0073(12) 0.0204(13) 0.0280(13)
C24 0.115(3) 0.082(2) 0.0573(19) 0.0084(15) 0.0167(16) 0.0465(18)
C23A 0.037(4) 0.073(6) 0.048(5) 0.016(4) 0.015(3) 0.007(4)
C24A 0.067(5) 0.110(8) 0.041(5) 0.008(5) -0.008(4) -0.016(5)

loop_
_atom_type_symbol
_atom_type_description
_atom_type_scat_dispersion_real
_atom_type_scat_dispersion_imag
_atom_type_scat_source
C C 0.0033 0.0016 'International Tables Vol C Tables 4.2.6.8 and 6.1.1.4'
H H 0.0000 0.0000 'International Tables Vol C Tables 4.2.6.8 and 6.1.1.4'
N N 0.0061 0.0033 'International Tables Vol C Tables 4.2.6.8 and 6.1.1.4'
O O 0.0106 0.0060 'International Tables Vol C Tables 4.2.6.8 and 6.1.1.4'
S S 0.1246 0.1234 'International Tables Vol C Tables 4.2.6.8 and 6.1.1.4'

loop_
_geom_angle_atom_site_label_1
_geom_angle_atom_site_label_2
_geom_angle_atom_site_label_3
_geom_angle
_geom_angle_site_symmetry_1
_geom_angle_site_symmetry_3
_geom_angle_publ_flag
C10 S C9 88.96(7) . . ?
C16 O4 C13 122.92(10) . . ?
C8 N3 C9 117.74(12) . . ?
C9 N2 C11 110.22(12) . . ?
C5 O2 H2 109.5 . . ?
C16 C15 C14 118.11(12) . . ?
C16 C15 C17 116.09(12) . . ?
C17 C15 C14 125.80(12) . . ?
C20 N1 C21 121.47(13) . . ?
C20 N1 C23 119.11(14) . . ?
C20 N1 C23A 118.6(3) . . ?
C21 N1 C23 114.43(14) . . ?
C21 N1 C23A 118.0(3) . . ?
C14 C12 C13 119.18(12) . . ?
C14 C12 C11 121.51(13) . . ?
C13 C12 C11 119.31(12) . . ?
O4 C16 C15 119.92(11) . . ?
C19 C16 O4 116.74(12) . . ?
C19 C16 C15 123.33(12) . . ?
C3 O1 C1 118.90(16) . . ?
C15 C14 H14 118.8 . . ?
C12 C14 C15 122.40(12) . . ?
C12 C14 H14 118.8 . . ?
O4 C13 C12 117.22(11) . . ?
O3 C13 O4 115.27(13) . . ?
O3 C13 C12 127.50(13) . . ?
C16 C19 H19 120.1 . . ?
C16 C19 C20 119.86(13) . . ?
C20 C19 H19 120.1 . . ?
C15 C17 H17 119.0 . . ?
C18 C17 C15 122.02(13) . . ?
C18 C17 H17 119.0 . . ?
N2 C11 C12 117.61(12) . . ?
C10 C11 N2 114.69(13) . . ?
C10 C11 C12 127.67(14) . . ?
N1 C20 C19 121.18(13) . . ?
N1 C20 C18 121.53(13) . . ?
C19 C20 C18 117.29(12) . . ?
C7 C6 C8 120.59(13) . . ?
C7 C6 C5 117.09(15) . . ?
C5 C6 C8 122.31(15) . . ?
C17 C18 C20 120.98(12) . . ?
C17 C18 H18 119.5 . . ?
C20 C18 H18 119.5 . . ?
N3 C9 S 118.49(10) . . ?
N2 C9 S 115.36(12) . . ?
N2 C9 N3 126.13(14) . . ?
N3 C8 C6 122.78(13) . . ?
N3 C8 H8 118.6 . . ?
C6 C8 H8 118.6 . . ?
S C10 H10 124.6 . . ?
C11 C10 S 110.75(12) . . ?
C11 C10 H10 124.6 . . ?
C6 C7 H7 118.4 . . ?
C4 C7 C6 123.28(15) . . ?
C4 C7 H7 118.4 . . ?
C7 C4 H4 120.9 . . ?
C7 C4 C3 118.25(17) . . ?
C3 C4 H4 120.9 . . ?
O2 C5 C6 120.99(15) . . ?
O2 C5 C2 119.08(14) . . ?
C2 C5 C6 119.93(16) . . ?
N1 C21 H21A 108.9 . . ?
N1 C21 H21B 108.9 . . ?
N1 C21 C22 113.57(15) . . ?
H21A C21 H21B 107.7 . . ?
C22 C21 H21A 108.9 . . ?
C22 C21 H21B 108.9 . . ?
O1 C3 C4 124.19(18) . . ?
O1 C3 C2 115.73(16) . . ?
C2 C3 C4 120.07(16) . . ?
C5 C2 C3 121.36(15) . . ?
C5 C2 H2A 119.3 . . ?
C3 C2 H2A 119.3 . . ?
C21 C22 H22A 109.5 . . ?
C21 C22 H22B 109.5 . . ?
C21 C22 H22C 109.5 . . ?
H22A C22 H22B 109.5 . . ?
H22A C22 H22C 109.5 . . ?
H22B C22 H22C 109.5 . . ?
N1 C23 H23A 109.6 . . ?
N1 C23 H23B 109.6 . . ?
N1 C23 C24 110.1(3) . . ?
H23A C23 H23B 108.2 . . ?
C24 C23 H23A 109.6 . . ?
C24 C23 H23B 109.6 . . ?
O1 C1 H1A 109.5 . . ?
O1 C1 H1B 109.5 . . ?
O1 C1 H1C 109.5 . . ?
H1A C1 H1B 109.5 . . ?
H1A C1 H1C 109.5 . . ?
H1B C1 H1C 109.5 . . ?
C23 C24 H24A 109.5 . . ?
C23 C24 H24B 109.5 . . ?
C23 C24 H24C 109.5 . . ?
H24A C24 H24B 109.5 . . ?
H24A C24 H24C 109.5 . . ?
H24B C24 H24C 109.5 . . ?
N1 C23A H23C 111.1 . . ?
N1 C23A H23D 111.1 . . ?
H23C C23A H23D 109.1 . . ?
C24A C23A N1 103.3(8) . . ?
C24A C23A H23C 111.1 . . ?
C24A C23A H23D 111.1 . . ?
C23A C24A H24D 109.5 . . ?
C23A C24A H24E 109.5 . . ?
C23A C24A H24F 109.5 . . ?
H24D C24A H24E 109.5 . . ?
H24D C24A H24F 109.5 . . ?
H24E C24A H24F 109.5 . . ?

loop_
_geom_bond_atom_site_label_1
_geom_bond_atom_site_label_2
_geom_bond_distance
_geom_bond_site_symmetry_2
_geom_bond_publ_flag
S C9 1.7241(16) . ?
S C10 1.7022(16) . ?
O4 C16 1.3757(15) . ?
O4 C13 1.3812(16) . ?
O3 C13 1.2069(17) . ?
N3 C9 1.397(2) . ?
N3 C8 1.288(2) . ?
N2 C11 1.3827(19) . ?
N2 C9 1.2992(17) . ?
O2 H2 0.8200 . ?
O2 C5 1.349(2) . ?
C15 C16 1.3912(19) . ?
C15 C14 1.4157(18) . ?
C15 C17 1.4031(18) . ?
N1 C20 1.3689(18) . ?
N1 C21 1.456(2) . ?
N1 C23 1.486(3) . ?
N1 C23A 1.535(9) . ?
C12 C14 1.3561(18) . ?
C12 C13 1.452(2) . ?
C12 C11 1.4666(19) . ?
C16 C19 1.3720(19) . ?
O1 C3 1.357(2) . ?
O1 C1 1.421(3) . ?
C14 H14 0.9300 . ?
C19 H19 0.9300 . ?
C19 C20 1.4068(19) . ?
C17 H17 0.9300 . ?
C17 C18 1.3659(19) . ?
C11 C10 1.3621(19) . ?
C20 C18 1.414(2) . ?
C6 C8 1.427(2) . ?
C6 C7 1.393(2) . ?
C6 C5 1.412(2) . ?
C18 H18 0.9300 . ?
C8 H8 0.9300 . ?
C10 H10 0.9300 . ?
C7 H7 0.9300 . ?
C7 C4 1.368(2) . ?
C4 H4 0.9300 . ?
C4 C3 1.393(2) . ?
C5 C2 1.370(3) . ?
C21 H21A 0.9700 . ?
C21 H21B 0.9700 . ?
C21 C22 1.509(3) . ?
C3 C2 1.378(3) . ?
C2 H2A 0.9300 . ?
C22 H22A 0.9600 . ?
C22 H22B 0.9600 . ?
C22 H22C 0.9600 . ?
C23 H23A 0.9700 . ?
C23 H23B 0.9700 . ?
C23 C24 1.505(4) . ?
C1 H1A 0.9600 . ?
C1 H1B 0.9600 . ?
C1 H1C 0.9600 . ?
C24 H24A 0.9600 . ?
C24 H24B 0.9600 . ?
C24 H24C 0.9600 . ?
C23A H23C 0.9700 . ?
C23A H23D 0.9700 . ?
C23A C24A 1.515(11) . ?
C24A H24D 0.9600 . ?
C24A H24E 0.9600 . ?
C24A H24F 0.9600 . ?

loop_
_geom_hbond_atom_site_label_D
_geom_hbond_atom_site_label_H
_geom_hbond_atom_site_label_A
_geom_hbond_distance_DH
_geom_hbond_distance_HA
_geom_hbond_distance_DA
_geom_hbond_angle_DHA
_geom_hbond_site_symmetry_A
_geom_hbond_publ_flag
O2 H2 N3 0.82 1.90 2.6311(17) 147.3 . yes
